data_7126065
loop_
_publ_author_name
'Peng, Su-Kao'
'Lu, Zhou'
'Xie, Mo'
'Huang, Yong-Liang'
'Luo, Dong'
'Wang, Jia-Nan'
'Zhu, Xiao-Wei'
'Li, Xue'
'Zhou, Xiao-Ping'
'Li, Dan'

_publ_section_title
;
 Unexpected structural transformation into noria-like Ag<sub>13</sub>
 metal clusters and a copper-doping induced boost in photoluminescence.
;
_journal_issue 35
_journal_name_full 'Chemical communications (Cambridge, England)'
_journal_page_first 4789
_journal_page_last 4792
_journal_paper_doi 10.1039/c9cc09818f
_journal_volume 56
_journal_year 2020
_chemical_formula_moiety 'C94 H46 Ag11.5 Cu1.5 F36 N12'
_chemical_formula_sum 'C94 H46 Ag11.5 Cu1.5 F36 N12'
_chemical_formula_weight 3363.24
_space_group_crystal_system triclinic
_space_group_IT_number 2
_space_group_name_Hall '-P 1'
_space_group_name_H-M_alt 'P -1'
_atom_sites_solution_hydrogens geom
_atom_sites_solution_primary dual
_audit_creation_date 2018-11-12
_audit_creation_method
;
Olex2 1.2
(compiled 2018.05.29 svn.r3508 for OlexSys, GUI svn.r5506)
;
_audit_update_record
;
2019-02-26 deposited with the CCDC.	2020-02-26 downloaded from the CCDC.
;
_cell_angle_alpha 61.283(2)
_cell_angle_beta 67.640(2)
_cell_angle_gamma 61.420(2)
_cell_formula_units_Z 1
_cell_length_a 15.4952(4)
_cell_length_b 15.5896(3)
_cell_length_c 15.5997(3)
_cell_measurement_reflns_used 15973
_cell_measurement_temperature 100.00(10)
_cell_measurement_theta_max 75.2340
_cell_measurement_theta_min 5.0790
_cell_volume 2846.14(13)
_computing_cell_refinement 'CrysAlisPro 1.171.39.33c (Rigaku OD, 2017)'
_computing_data_collection 'CrysAlisPro 1.171.39.33c (Rigaku OD, 2017)'
_computing_data_reduction 'CrysAlisPro 1.171.39.33c (Rigaku OD, 2017)'
_computing_molecular_graphics 'Olex2 (Dolomanov et al., 2009)'
_computing_publication_material 'Olex2 (Dolomanov et al., 2009)'
_computing_structure_refinement 'XL (Sheldrick, 2008)'
_computing_structure_solution 'ShelXT (Sheldrick, 2015)'
_diffrn_ambient_environment N~2~
_diffrn_ambient_temperature 100.00(10)
_diffrn_detector 'CCD plate'
_diffrn_measured_fraction_theta_full 0.996
_diffrn_measured_fraction_theta_max 0.963
_diffrn_measurement_details
;
List of Runs (angles in degrees, time in seconds):

  # Type    Start    End  Width  t~exp~   \w     \q     \k     \f   Frames
#--------------------------------------------------------------------------
  1  \w    -65.00   3.00   0.50    0.50    --   -2.20 -64.00 -68.00  136
  2  \w     18.00  43.00   0.50    0.50    --   -2.20  64.00  67.00   50
  3  \w    -39.00 -12.00   0.50    0.50    --    2.20 -64.00 -68.00   54
  4  \w     33.00  58.00   0.50    0.50    --    2.20  64.00  67.00   50
  5  \w     64.00  97.00   0.50    0.50    --  106.30 -64.00 -68.00   66
  6  \w     80.00 195.00   0.50    0.50    --  106.30  64.00  67.00  230
  7  \w    -38.00  31.00   0.50    0.50    --   -2.20 -82.00 150.00  138
  8  \w    -29.00  -2.00   0.50    0.50    --   -2.20  82.00 120.00   54
  9  \w    -36.00  38.00   0.50    0.50    --   -2.20  82.00 -30.00  148
 10  \w    -38.00  31.00   0.50    0.50    --   -2.20 -82.00  30.00  138
 11  \w    -37.00  32.00   0.50    0.50    --    2.20 -82.00-120.00  138
 12  \w    -30.00  -3.00   0.50    0.50    --    2.20  82.00-120.00   54
 13  \w     47.00 111.00   0.50    0.50    --  106.30 -82.00-120.00  128
 14  \w     58.00 139.00   0.50    0.50    --  106.30 -82.00  60.00  162
 15  \w     17.00 123.00   0.50    0.50    --  106.30 -38.00 -60.00  212
 16  \w     19.00 129.00   0.50    0.50    --  106.30 -82.00 -30.00  220
 17  \w     75.00 174.00   0.50    0.50    --  106.30  19.00  60.00  198
 18  \w     26.00  52.00   0.50    0.50    --  106.30 -82.00  60.00   52
 19  \w     82.00 107.00   0.50    0.50    --  106.30 -82.00-180.00   50
 20  \w     27.00 140.00   0.50    0.50    --  106.30 -82.00 -90.00  226
 21  \w     83.00 163.00   0.50    0.50    --  106.30  57.00  90.00  160
 22  \w     54.00 131.00   0.50    0.50    --  106.30 -57.00 120.00  154
 23  \w     39.00 104.00   0.50    0.50    --  106.30 -19.00  60.00  130
 24  \w     40.00 140.00   0.50    0.50    --  106.30 -82.00 120.00  200
 25  \w     33.00 128.00   0.50    0.50    --  106.30 -38.00  90.00  190
;
_diffrn_measurement_device 'four-circle diffractometer'
_diffrn_measurement_device_type 'XtaLAB AFC12 (RINC): Kappa single'
_diffrn_measurement_method '\w scans'
_diffrn_orient_matrix_type 'CrysAlisPro convention (1999,Acta A55,543-557)'
_diffrn_orient_matrix_UB_11 -0.0513843000
_diffrn_orient_matrix_UB_12 0.0419038000
_diffrn_orient_matrix_UB_13 0.0855486000
_diffrn_orient_matrix_UB_21 0.1006308000
_diffrn_orient_matrix_UB_22 -0.0024901000
_diffrn_orient_matrix_UB_23 -0.0000934000
_diffrn_orient_matrix_UB_31 -0.0236796000
_diffrn_orient_matrix_UB_32 0.1134862000
_diffrn_orient_matrix_UB_33 -0.0765861000
_diffrn_radiation_monochromator mirror
_diffrn_radiation_probe x-ray
_diffrn_radiation_type CuK\a
_diffrn_radiation_wavelength 1.54184
_diffrn_reflns_av_R_equivalents 0.0323
_diffrn_reflns_av_unetI/netI 0.0323
_diffrn_reflns_Laue_measured_fraction_full 0.996
_diffrn_reflns_Laue_measured_fraction_max 0.963
_diffrn_reflns_limit_h_max 19
_diffrn_reflns_limit_h_min -19
_diffrn_reflns_limit_k_max 19
_diffrn_reflns_limit_k_min -19
_diffrn_reflns_limit_l_max 17
_diffrn_reflns_limit_l_min -19
_diffrn_reflns_number 33504
_diffrn_reflns_point_group_measured_fraction_full 0.996
_diffrn_reflns_point_group_measured_fraction_max 0.963
_diffrn_reflns_theta_full 67.684
_diffrn_reflns_theta_max 78.223
_diffrn_reflns_theta_min 5.111
_diffrn_source 'Rotating-anode X-ray tube (dual wavelength)'
_diffrn_source_type 'Rigaku (Cu) X-ray DW Source'
_exptl_absorpt_coefficient_mu 16.724
_exptl_absorpt_correction_T_max 1.00000
_exptl_absorpt_correction_T_min 0.43966
_exptl_absorpt_correction_type multi-scan
_exptl_absorpt_process_details
;
CrysAlisPro 1.171.39.33c (Rigaku Oxford Diffraction, 2017)
Empirical absorption correction using spherical harmonics,
 implemented in SCALE3 ABSPACK scaling algorithm.
;
_exptl_crystal_colour 'clear light yellow'
_exptl_crystal_colour_lustre clear
_exptl_crystal_colour_modifier light
_exptl_crystal_colour_primary yellow
_exptl_crystal_density_diffrn 1.962
_exptl_crystal_description block
_exptl_crystal_F_000 1602
_exptl_crystal_size_max 0.1
_exptl_crystal_size_mid 0.075
_exptl_crystal_size_min 0.05
_refine_diff_density_max 2.193
_refine_diff_density_min -2.049
_refine_diff_density_rms 0.157
_refine_ls_extinction_method none
_refine_ls_goodness_of_fit_ref 1.050
_refine_ls_hydrogen_treatment constr
_refine_ls_matrix_type full
_refine_ls_number_parameters 673
_refine_ls_number_reflns 11751
_refine_ls_number_restraints 84
_refine_ls_restrained_S_all 1.048
_refine_ls_R_factor_all 0.0674
_refine_ls_R_factor_gt 0.0631
_refine_ls_shift/su_max 0.001
_refine_ls_shift/su_mean 0.000
_refine_ls_structure_factor_coef Fsqd
_refine_ls_weighting_details 'w=1/[\s^2^(Fo^2^)+(0.0831P)^2^+21.6957P] where P=(Fo^2^+2Fc^2^)/3'
_refine_ls_weighting_scheme calc
_refine_ls_wR_factor_gt 0.1731
_refine_ls_wR_factor_ref 0.1759
_reflns_Friedel_coverage 0.000
_reflns_number_gt 10484
_reflns_number_total 11751
_reflns_threshold_expression 'I > 2\s(I)'
_cod_data_source_file c9cc09818f2.cif
_cod_data_source_block Ag113Cu17
_cod_depositor_comments 'Adding full bibliography for 7126064--7126066.cif.'
_cod_original_formula_sum 'C94 H46 Ag11.50 Cu1.50 F36 N12'
_cod_database_code 7126065
_shelx_shelxl_version_number 2017/1
_chemical_oxdiff_formula 'C H N F Ag Cu'
_shelx_space_group_comment
;
The symmetry employed for this shelxl refinement is uniquely defined
by the following loop, which should always be used as a source of
symmetry information in preference to the above space-group names.
They are only intended as comments.
;
_shelx_estimated_absorpt_t_max 0.489
_shelx_estimated_absorpt_t_min 0.286
_reflns_odcompleteness_completeness 99.69
_reflns_odcompleteness_iscentric 1
_reflns_odcompleteness_theta 66.97
_olex2_refinement_description
;
1. Fixed Uiso
 At 1.2 times of:
  All C(H) groups
2. Rigid bond restraints
 C34, C39, C35, C36, C37, C38
 with sigma for 1-2 distances of 0.01 and sigma for 1-3 distances of 0.01
3. Uiso/Uaniso restraints and constraints
C39 \\sim C34 \\sim C35 \\sim C36 \\sim C37 \\sim C38: within 1.7A with sigma
of 0.04 and sigma for terminal atoms of 0.08
Uanis(C39) \\sim Ueq, Uanis(C34) \\sim Ueq, Uanis(C35) \\sim Ueq, Uanis(C36)
\\sim Ueq, Uanis(C37) \\sim Ueq, Uanis(C38) \\sim Ueq: with sigma of 0.1 and
sigma for terminal atoms of 0.2
Uanis(C42) = Uanis(C45)
Uanis(C34) = Uanis(C35)
4. Others
 Fixed Sof: Ag06(0.75) Cu1(0.25)
5.a Aromatic/amide H refined with riding coordinates:
 C4(H4), C29(H29), C11(H11), C24(H24), C8(H8), C5(H5), C17(H17), C19(H19),
 C21(H21), C20(H20), C6(H6), C18(H18), C7(H7), C39(H39), C35(H35), C36(H36),
 C37(H37), C38(H38), C46(H46), C45(H45), C44(H44), C43(H43), C47(H47)
5.b Fitted hexagon refined as free rotating group:
 C39(C34,C35,C36,C37,C38), C46(C45,C44,C43,C42,C47)
;
_platon_squeeze_void_probe_radius 1.20
_olex2_submission_special_instructions 'No special instructions were received'
_oxdiff_exptl_absorpt_empirical_details
;
Empirical correction (ABSPACK) includes:
- Absorption correction using spherical harmonics
- Frame scaling
;
_oxdiff_exptl_absorpt_empirical_full_max 1.895
_oxdiff_exptl_absorpt_empirical_full_min 0.569

loop_
_space_group_symop_operation_xyz
'x, y, z'
'-x, -y, -z'

loop_
_atom_site_label
_atom_site_type_symbol
_atom_site_fract_x
_atom_site_fract_y
_atom_site_fract_z
_atom_site_U_iso_or_equiv
_atom_site_adp_type
_atom_site_occupancy
_atom_site_site_symmetry_order
_atom_site_calc_flag
_atom_site_refinement_flags_posn
_atom_site_refinement_flags_adp
_atom_site_refinement_flags_occupancy
_atom_site_disorder_assembly
_atom_site_disorder_group
Ag7 Ag 0.61786(4) 0.55952(4) 0.30843(4) 0.04180(14) Uani 1 1 d . . . . .
Ag3 Ag 0.71340(4) 0.40585(4) 0.53766(4) 0.04713(16) Uani 1 1 d . . . . .
Ag5 Ag 0.53190(4) 0.58099(4) 0.62646(5) 0.04699(16) Uani 1 1 d . . . . .
Ag6 Ag 0.69581(5) 0.61840(5) 0.41476(5) 0.05005(16) Uani 1 1 d . . . . .
Ag2 Ag 0.59519(4) 0.36718(5) 0.75388(5) 0.05131(17) Uani 1 1 d . . . . .
Ag4 Ag 0.66646(10) 0.32696(10) 0.40662(10) 0.0572(3) Uani 0.75 1 d . . . A 1
Cu1 Cu 0.500000 0.500000 0.500000 0.0236(2) Uani 1 2 d S T P A .
F18 F 0.8486(4) 0.1960(5) 0.7288(5) 0.0777(18) Uani 1 1 d . . . . .
F12 F 0.2669(6) 0.1449(5) 0.9751(5) 0.091(2) Uani 1 1 d . . . . .
F10 F 0.2953(5) 0.2178(5) 0.8150(4) 0.0774(17) Uani 1 1 d . . . . .
F11 F 0.2171(4) 0.3119(5) 0.9028(5) 0.0832(18) Uani 1 1 d . . . . .
N1 N 0.6401(5) 0.7376(5) 0.4697(5) 0.0473(15) Uani 1 1 d . . . . .
N2 N 0.5660(5) 0.7298(5) 0.5531(5) 0.0455(15) Uani 1 1 d . . . . .
F15 F 0.8467(5) 0.0803(5) 0.3689(5) 0.0790(17) Uani 1 1 d . . . . .
F16 F 0.9748(6) 0.0614(5) 0.7122(6) 0.101(2) Uani 1 1 d . . . . .
F2 F 0.7756(5) 0.9068(6) 0.3695(5) 0.088(2) Uani 1 1 d . . . . .
N6 N 0.7746(4) 0.2072(5) 0.4967(5) 0.0410(13) Uani 1 1 d . . . . .
F14 F 0.8628(5) -0.0532(4) 0.5035(5) 0.0836(19) Uani 1 1 d . . . . .
N5 N 0.8018(4) 0.2358(4) 0.5484(4) 0.0364(12) Uani 1 1 d . . . . .
F3 F 0.7072(5) 0.9057(5) 0.2735(5) 0.0770(17) Uani 1 1 d . . . . .
N3 N 0.4266(5) 0.2943(5) 0.8324(5) 0.0457(15) Uani 1 1 d . . . . .
N4 N 0.5111(5) 0.2738(5) 0.8544(5) 0.0486(16) Uani 1 1 d . . . . .
F13 F 0.7186(5) 0.0646(6) 0.4827(7) 0.099(2) Uani 1 1 d . . . . .
F5 F 0.4361(6) 0.9142(5) 0.6719(6) 0.103(3) Uani 1 1 d . . . . .
F6 F 0.3954(6) 0.7980(9) 0.6861(7) 0.129(4) Uani 1 1 d . . . . .
C3 C 0.4107(6) 0.8514(6) 0.3200(6) 0.0452(17) Uani 1 1 d . . . . .
F1 F 0.8189(5) 0.7641(5) 0.3465(6) 0.099(2) Uani 1 1 d . . . . .
F8 F 0.6163(6) 0.0617(7) 1.0626(6) 0.126(3) Uani 1 1 d . . . . .
F17 F 0.9742(6) 0.2120(7) 0.6121(5) 0.099(2) Uani 1 1 d . . . . .
C4 C 0.3389(6) 0.8953(6) 0.2642(6) 0.050(2) Uani 1 1 d . . . . .
H4 H 0.315806 0.852820 0.259525 0.061 Uiso 1 1 calc R . . . .
C29 C 0.8933(6) 0.0654(6) 0.5754(6) 0.0502(19) Uani 1 1 d . . . . .
H29 H 0.939774 -0.002334 0.597804 0.060 Uiso 1 1 calc R . . . .
C14 C 0.6853(5) 0.4527(6) 0.6674(6) 0.0446(17) Uani 1 1 d . . . . .
C1 C 0.4711(5) 0.6444(6) 0.4211(6) 0.0421(16) Uani 1 1 d . . . . .
C15 C 0.7530(6) 0.4790(6) 0.6552(6) 0.0486(18) Uani 1 1 d . . . . .
C11 C 0.6062(7) 0.8674(7) 0.5157(7) 0.057(2) Uani 1 1 d . . . . .
H11 H 0.607356 0.925433 0.517841 0.068 Uiso 1 1 calc R . . . .
F9 F 0.6105(8) 0.2158(8) 1.0147(8) 0.138(4) Uani 1 1 d . . . . .
C24 C 0.4526(8) 0.1486(7) 0.9724(7) 0.061(2) Uani 1 1 d . . . . .
H24 H 0.445598 0.089884 1.028121 0.073 Uiso 1 1 calc R . . . .
C33 C 0.8288(6) 0.4463(6) 0.3150(6) 0.0466(18) Uani 1 1 d . . . . .
C32 C 0.7673(6) 0.4958(6) 0.3657(6) 0.0450(17) Uani 1 1 d . . . . .
F4 F 0.5086(8) 0.7597(7) 0.7507(5) 0.150(5) Uani 1 1 d . . . . .
F7 F 0.6982(5) 0.1258(8) 0.9252(6) 0.124(3) Uani 1 1 d . . . . .
C10 C 0.6644(6) 0.8190(6) 0.4469(7) 0.053(2) Uani 1 1 d . . . . .
C2 C 0.4444(5) 0.7390(6) 0.3745(6) 0.0421(16) Uani 1 1 d . . . . .
C30 C 0.8284(6) 0.1043(6) 0.5136(6) 0.0459(18) Uani 1 1 d . . . . .
C8 C 0.4476(9) 0.9159(8) 0.3217(8) 0.069(3) Uani 1 1 d . . . . .
H8 H 0.498392 0.886844 0.356480 0.083 Uiso 1 1 calc R . . . .
C5 C 0.3003(7) 1.0060(7) 0.2138(7) 0.065(3) Uani 1 1 d . . . . .
H5 H 0.250932 1.036542 0.176989 0.078 Uiso 1 1 calc R . . . .
C28 C 0.8728(6) 0.1506(6) 0.5959(6) 0.0452(17) Uani 1 1 d . . . . .
C23 C 0.3890(7) 0.2187(7) 0.9023(6) 0.053(2) Uani 1 1 d . . . . .
C27 C 0.9165(6) 0.1561(7) 0.6614(7) 0.055(2) Uani 1 1 d . . . . .
C16 C 0.8303(6) 0.5154(7) 0.6371(7) 0.054(2) Uani 1 1 d . . . . .
C12 C 0.5462(7) 0.8099(6) 0.5802(7) 0.0501(19) Uani 1 1 d . . . . .
C40 C 0.6192(7) 0.4220(8) 0.2764(8) 0.061(2) Uani 1 1 d . . . . .
C22 C 0.2949(8) 0.2219(7) 0.8989(7) 0.059(2) Uani 1 1 d . . . . .
C13 C 0.4711(7) 0.8212(7) 0.6706(7) 0.057(2) Uani 1 1 d . . . . .
C25 C 0.5260(7) 0.1871(7) 0.9395(7) 0.060(2) Uani 1 1 d . . . . .
C9 C 0.7415(7) 0.8499(7) 0.3581(9) 0.063(3) Uani 1 1 d . . . . .
C26 C 0.6099(9) 0.1489(9) 0.9856(9) 0.078(3) Uani 1 1 d . . . . .
C17 C 0.8064(8) 0.6169(8) 0.6215(9) 0.069(3) Uani 1 1 d . . . . .
H17 H 0.739757 0.662176 0.626250 0.082 Uiso 1 1 calc R . . . .
C19 C 0.9795(9) 0.5856(10) 0.5974(9) 0.081(4) Uani 1 1 d . . . . .
H19 H 1.029472 0.609566 0.584418 0.098 Uiso 1 1 calc R . . . .
C21 C 0.9315(7) 0.4466(9) 0.6362(9) 0.072(3) Uani 1 1 d . . . . .
H21 H 0.948505 0.376029 0.649841 0.086 Uiso 1 1 calc R . . . .
C20 C 1.0037(9) 0.4826(11) 0.6156(11) 0.092(4) Uani 1 1 d . . . . .
H20 H 1.070272 0.437002 0.613901 0.110 Uiso 1 1 calc R . . . .
C41 C 0.6310(8) 0.4519(9) 0.1872(10) 0.077(3) Uani 1 1 d . . . . .
C31 C 0.8130(7) 0.0502(7) 0.4679(8) 0.058(2) Uani 1 1 d . . . . .
C6 C 0.3360(9) 1.0667(7) 0.2199(8) 0.070(3) Uani 1 1 d . . . . .
H6 H 0.310130 1.139256 0.187984 0.084 Uiso 1 1 calc R . . . .
C18 C 0.8827(10) 0.6530(10) 0.5981(10) 0.083(3) Uani 1 1 d . . . . .
H18 H 0.867057 0.723653 0.583003 0.100 Uiso 1 1 calc R . . . .
C7 C 0.4094(11) 1.0222(9) 0.2724(10) 0.084(4) Uani 1 1 d . . . . .
H7 H 0.434037 1.064865 0.274684 0.101 Uiso 1 1 calc R . . . .
C39 C 0.9529(9) 0.4430(5) 0.1606(7) 0.188(11) Uani 1 1 d . U . . .
H39 H 0.923779 0.515758 0.132375 0.225 Uiso 1 1 calc R . . . .
C34 C 0.9139(7) 0.3893(5) 0.2577(6) 0.102(4) Uani 1 1 d G U . . .
C35 C 0.9575(7) 0.2806(5) 0.2999(5) 0.102(4) Uani 1 1 d G U . . .
H35 H 0.931439 0.244671 0.364878 0.123 Uiso 1 1 calc R . . . .
C36 C 1.0401(8) 0.2256(5) 0.2448(7) 0.157(9) Uani 1 1 d G U . . .
H36 H 1.069273 0.152904 0.272952 0.188 Uiso 1 1 calc R . . . .
C37 C 1.0791(8) 0.2793(7) 0.1476(6) 0.144(8) Uani 1 1 d G U . . .
H37 H 1.134361 0.242563 0.110736 0.172 Uiso 1 1 calc R . . . .
C38 C 1.0355(9) 0.3880(7) 0.1055(6) 0.208(13) Uani 1 1 d G U . . .
H38 H 1.061616 0.423989 0.040446 0.249 Uiso 1 1 calc R . . . .
C46 C 0.6321(10) 0.4548(9) -0.0570(8) 0.173(10) Uani 1 1 d . . . . .
H46 H 0.619645 0.417906 -0.080489 0.207 Uiso 1 1 calc R . . . .
C45 C 0.6628(11) 0.5387(8) -0.1238(6) 0.136(5) Uani 1 1 d G . . . .
H45 H 0.670975 0.557928 -0.191941 0.163 Uiso 1 1 calc R . . . .
C44 C 0.6814(10) 0.5939(7) -0.0886(7) 0.156(10) Uani 1 1 d G . . . .
H44 H 0.701953 0.649986 -0.133287 0.187 Uiso 1 1 calc R . . . .
C43 C 0.6692(9) 0.5651(8) 0.0133(7) 0.123(7) Uani 1 1 d G . . . .
H43 H 0.681600 0.602022 0.036820 0.147 Uiso 1 1 calc R . . . .
C42 C 0.6384(9) 0.4812(8) 0.0801(5) 0.136(5) Uani 1 1 d G . . . .
C47 C 0.6199(9) 0.4261(8) 0.0449(7) 0.110(5) Uani 1 1 d G . . . .
H47 H 0.599291 0.369942 0.089621 0.132 Uiso 1 1 calc R . . . .
Cu4 Cu 0.6366(4) 0.3223(5) 0.4470(4) 0.0347(13) Uani 0.25 1 d . . . A 2

loop_
_atom_site_aniso_label
_atom_site_aniso_U_11
_atom_site_aniso_U_22
_atom_site_aniso_U_33
_atom_site_aniso_U_23
_atom_site_aniso_U_13
_atom_site_aniso_U_12
Ag7 0.0358(3) 0.0383(3) 0.0405(3) -0.0143(2) 0.0010(2) -0.0121(2)
Ag3 0.0459(3) 0.0389(3) 0.0457(3) -0.0190(2) -0.0068(2) -0.0058(2)
Ag5 0.0337(3) 0.0376(3) 0.0627(4) -0.0198(3) -0.0032(2) -0.0113(2)
Ag6 0.0468(3) 0.0434(3) 0.0563(4) -0.0238(3) -0.0012(3) -0.0149(2)
Ag2 0.0429(3) 0.0463(3) 0.0515(3) -0.0147(3) -0.0028(2) -0.0147(2)
Ag4 0.0629(8) 0.0414(5) 0.0694(8) -0.0048(6) -0.0345(6) -0.0199(6)
Cu1 0.0170(5) 0.0213(5) 0.0236(6) -0.0074(5) 0.0006(4) -0.0047(4)
F18 0.049(3) 0.105(5) 0.081(4) -0.061(4) -0.020(3) 0.003(3)
F12 0.103(5) 0.084(4) 0.071(4) 0.003(3) 0.001(3) -0.067(4)
F10 0.080(4) 0.097(5) 0.062(3) -0.031(3) 0.004(3) -0.049(4)
F11 0.056(3) 0.078(4) 0.106(5) -0.045(4) 0.008(3) -0.025(3)
N1 0.044(3) 0.046(3) 0.052(4) -0.021(3) 0.001(3) -0.021(3)
N2 0.042(3) 0.033(3) 0.060(4) -0.019(3) -0.006(3) -0.014(3)
F15 0.102(5) 0.075(4) 0.068(4) -0.039(3) -0.002(3) -0.036(4)
F16 0.103(5) 0.070(4) 0.105(5) -0.037(4) -0.065(4) 0.025(4)
F2 0.090(5) 0.092(5) 0.098(5) -0.038(4) 0.010(4) -0.062(4)
N6 0.033(3) 0.036(3) 0.046(3) -0.013(3) -0.004(2) -0.011(2)
F14 0.102(5) 0.047(3) 0.101(5) -0.033(3) -0.012(4) -0.027(3)
N5 0.032(3) 0.030(3) 0.036(3) -0.010(2) -0.004(2) -0.007(2)
F3 0.084(4) 0.076(4) 0.065(4) -0.027(3) 0.008(3) -0.040(3)
N3 0.053(4) 0.039(3) 0.032(3) -0.010(3) 0.004(3) -0.020(3)
N4 0.039(3) 0.040(3) 0.045(4) -0.008(3) -0.003(3) -0.010(3)
F13 0.050(3) 0.123(6) 0.163(7) -0.107(6) 0.010(4) -0.030(4)
F5 0.131(6) 0.058(4) 0.095(5) -0.048(4) 0.028(4) -0.035(4)
F6 0.103(6) 0.206(10) 0.151(8) -0.142(8) 0.064(6) -0.099(7)
C3 0.039(4) 0.038(4) 0.039(4) -0.010(3) 0.001(3) -0.010(3)
F1 0.067(4) 0.066(4) 0.127(6) -0.041(4) 0.026(4) -0.025(3)
F8 0.096(6) 0.105(6) 0.094(5) 0.034(5) -0.038(4) -0.032(5)
F17 0.101(5) 0.143(7) 0.086(5) -0.029(5) -0.016(4) -0.083(5)
C4 0.035(4) 0.044(4) 0.048(4) -0.013(4) 0.009(3) -0.013(3)
C29 0.040(4) 0.039(4) 0.048(4) -0.012(3) 0.004(3) -0.010(3)
C14 0.032(4) 0.047(4) 0.055(5) -0.024(4) -0.008(3) -0.010(3)
C1 0.029(3) 0.046(4) 0.043(4) -0.020(3) -0.003(3) -0.007(3)
C15 0.034(4) 0.046(4) 0.054(5) -0.018(4) -0.013(3) -0.004(3)
C11 0.064(5) 0.039(4) 0.071(6) -0.021(4) -0.009(4) -0.024(4)
F9 0.149(9) 0.106(7) 0.166(9) -0.045(6) -0.100(8) -0.004(6)
C24 0.071(6) 0.041(4) 0.040(4) -0.004(4) -0.003(4) -0.014(4)
C33 0.039(4) 0.044(4) 0.041(4) -0.009(3) -0.006(3) -0.012(3)
C32 0.033(4) 0.045(4) 0.047(4) -0.019(3) -0.004(3) -0.009(3)
F4 0.149(8) 0.118(7) 0.050(4) -0.018(4) -0.003(4) 0.023(6)
F7 0.056(4) 0.173(9) 0.086(5) -0.023(5) -0.003(4) -0.032(5)
C10 0.046(4) 0.042(4) 0.069(6) -0.024(4) -0.002(4) -0.019(3)
C2 0.034(3) 0.040(4) 0.039(4) -0.014(3) 0.004(3) -0.013(3)
C30 0.039(4) 0.041(4) 0.050(4) -0.024(3) 0.009(3) -0.015(3)
C8 0.086(7) 0.049(5) 0.076(7) -0.015(5) -0.025(6) -0.029(5)
C5 0.055(5) 0.041(4) 0.048(5) -0.004(4) 0.006(4) -0.006(4)
C28 0.035(4) 0.046(4) 0.040(4) -0.016(3) 0.003(3) -0.012(3)
C23 0.055(5) 0.049(4) 0.040(4) -0.018(4) 0.011(4) -0.021(4)
C27 0.035(4) 0.054(5) 0.057(5) -0.021(4) -0.008(4) -0.003(3)
C16 0.043(4) 0.057(5) 0.055(5) -0.011(4) -0.014(4) -0.019(4)
C12 0.052(5) 0.041(4) 0.054(5) -0.021(4) -0.008(4) -0.013(3)
C40 0.040(4) 0.063(5) 0.081(7) -0.043(5) 0.018(4) -0.024(4)
C22 0.069(6) 0.053(5) 0.045(5) -0.015(4) 0.013(4) -0.036(4)
C13 0.064(5) 0.040(4) 0.063(6) -0.025(4) -0.002(4) -0.019(4)
C25 0.061(5) 0.049(5) 0.048(5) -0.013(4) -0.003(4) -0.015(4)
C9 0.056(5) 0.051(5) 0.090(7) -0.035(5) 0.003(5) -0.028(4)
C26 0.069(7) 0.065(6) 0.070(7) 0.000(5) -0.025(6) -0.018(5)
C17 0.063(6) 0.059(5) 0.094(8) -0.022(5) -0.039(6) -0.019(5)
C19 0.068(7) 0.084(8) 0.090(8) 0.002(6) -0.042(6) -0.040(6)
C21 0.047(5) 0.065(6) 0.086(7) -0.012(5) -0.016(5) -0.020(4)
C20 0.058(6) 0.095(9) 0.105(10) -0.015(8) -0.024(6) -0.031(6)
C41 0.056(6) 0.069(6) 0.095(9) -0.054(6) 0.021(6) -0.019(5)
C31 0.046(5) 0.057(5) 0.074(6) -0.037(5) 0.003(4) -0.019(4)
C6 0.080(7) 0.036(4) 0.065(6) -0.009(4) -0.007(5) -0.015(4)
C18 0.088(8) 0.070(7) 0.108(10) -0.025(7) -0.033(7) -0.038(6)
C7 0.117(10) 0.055(6) 0.088(8) -0.019(6) -0.019(7) -0.044(7)
C39 0.204(17) 0.093(8) 0.058(7) -0.013(6) 0.035(9) 0.037(10)
C34 0.106(7) 0.056(4) 0.072(5) -0.027(4) 0.029(4) -0.007(4)
C35 0.106(7) 0.056(4) 0.072(5) -0.027(4) 0.029(4) -0.007(4)
C36 0.152(13) 0.059(6) 0.130(11) -0.041(7) 0.074(10) -0.014(8)
C37 0.136(12) 0.103(8) 0.057(6) -0.033(6) 0.010(7) 0.037(9)
C38 0.201(17) 0.111(9) 0.071(9) -0.010(7) 0.046(9) 0.042(11)
C46 0.25(3) 0.151(18) 0.069(10) -0.005(11) -0.044(14) -0.065(19)
C45 0.185(13) 0.077(7) 0.083(7) -0.031(6) 0.006(8) -0.024(8)
C44 0.26(3) 0.106(12) 0.073(9) -0.057(9) 0.031(12) -0.074(15)
C43 0.155(15) 0.095(10) 0.105(11) -0.064(9) 0.050(10) -0.066(10)
C42 0.185(13) 0.077(7) 0.083(7) -0.031(6) 0.006(8) -0.024(8)
C47 0.135(14) 0.099(10) 0.113(12) -0.042(9) -0.035(10) -0.044(10)
Cu4 0.021(2) 0.034(3) 0.039(3) -0.015(3) 0.0048(19) -0.0099(18)

loop_
_atom_type_symbol
_atom_type_description
_atom_type_scat_dispersion_real
_atom_type_scat_dispersion_imag
_atom_type_scat_source
C C 0.0181 0.0091 'International Tables Vol C Tables 4.2.6.8 and 6.1.1.4'
H H 0.0000 0.0000 'International Tables Vol C Tables 4.2.6.8 and 6.1.1.4'
Ag Ag 0.1306 4.2820 'International Tables Vol C Tables 4.2.6.8 and 6.1.1.4'
Cu Cu -1.9646 0.5888 'International Tables Vol C Tables 4.2.6.8 and 6.1.1.4'
F F 0.0727 0.0534 'International Tables Vol C Tables 4.2.6.8 and 6.1.1.4'
N N 0.0311 0.0180 'International Tables Vol C Tables 4.2.6.8 and 6.1.1.4'

loop_
_geom_angle_atom_site_label_1
_geom_angle_atom_site_label_2
_geom_angle_atom_site_label_3
_geom_angle
_geom_angle_site_symmetry_1
_geom_angle_site_symmetry_3
_geom_angle_publ_flag
Ag6 Ag7 Ag2 137.85(2) . 2_666 ?
Ag6 Ag7 Cu4 103.71(13) . . ?
Ag4 Ag7 Ag6 107.21(3) . . ?
Ag4 Ag7 Ag2 99.58(3) . 2_666 ?
Cu1 Ag7 Ag6 80.786(18) . . ?
Cu1 Ag7 Ag2 80.554(17) . 2_666 ?
Cu1 Ag7 Ag4 66.97(3) . . ?
Cu1 Ag7 Cu4 56.09(9) . . ?
N3 Ag7 Ag6 106.38(18) 2_666 . ?
N3 Ag7 Ag2 60.31(18) 2_666 2_666 ?
N3 Ag7 Ag4 144.81(17) 2_666 . ?
N3 Ag7 Cu1 129.23(16) 2_666 . ?
N3 Ag7 C1 92.2(2) 2_666 . ?
N3 Ag7 C32 124.5(3) 2_666 . ?
N3 Ag7 C40 102.9(3) 2_666 . ?
N3 Ag7 Cu4 149.9(2) 2_666 . ?
C1 Ag7 Ag6 71.94(18) . . ?
C1 Ag7 Ag2 69.15(18) . 2_666 ?
C1 Ag7 Ag4 107.83(19) . . ?
C1 Ag7 Cu1 41.08(18) . . ?
C1 Ag7 Cu4 97.0(2) . . ?
C32 Ag7 Ag6 42.62(19) . . ?
C32 Ag7 Ag2 175.2(2) . 2_666 ?
C32 Ag7 Ag4 76.6(2) . . ?
C32 Ag7 Cu1 95.22(19) . . ?
C32 Ag7 C1 109.1(3) . . ?
C32 Ag7 C40 107.9(3) . . ?
C32 Ag7 Cu4 79.2(2) . . ?
C40 Ag7 Ag6 147.6(3) . . ?
C40 Ag7 Ag2 70.1(2) . 2_666 ?
C40 Ag7 Ag4 42.0(3) . . ?
C40 Ag7 Cu1 91.4(2) . . ?
C40 Ag7 C1 120.7(3) . . ?
C40 Ag7 Cu4 48.1(3) . . ?
Ag5 Ag3 Ag4 118.94(3) . . ?
Ag6 Ag3 Ag5 64.930(19) . . ?
Ag6 Ag3 Ag2 116.14(2) . . ?
Ag6 Ag3 Ag4 104.49(3) . . ?
Ag6 Ag3 Cu1 79.207(19) . . ?
Ag6 Ag3 Cu4 109.99(12) . . ?
Ag2 Ag3 Ag5 52.959(18) . . ?
Ag2 Ag3 Ag4 116.26(3) . . ?
Ag2 Ag3 Cu4 105.53(9) . . ?
Cu1 Ag3 Ag5 58.073(15) . . ?
Cu1 Ag3 Ag2 80.437(19) . . ?
Cu1 Ag3 Ag4 60.87(3) . . ?
Cu1 Ag3 Cu4 54.84(11) . . ?
N5 Ag3 Ag5 151.10(15) . . ?
N5 Ag3 Ag6 143.95(15) . . ?
N5 Ag3 Ag2 99.19(15) . . ?
N5 Ag3 Ag4 62.50(16) . . ?
N5 Ag3 Cu1 115.45(15) . . ?
N5 Ag3 C14 120.5(2) . . ?
N5 Ag3 C32 100.4(2) . . ?
N5 Ag3 Cu4 63.82(19) . . ?
C14 Ag3 Ag5 45.72(19) . . ?
C14 Ag3 Ag6 85.4(2) . . ?
C14 Ag3 Ag2 41.5(2) . . ?
C14 Ag3 Ag4 156.37(19) . . ?
C14 Ag3 Cu1 101.17(18) . . ?
C14 Ag3 C32 126.7(3) . . ?
C14 Ag3 Cu4 145.7(2) . . ?
C32 Ag3 Ag5 107.31(18) . . ?
C32 Ag3 Ag6 44.94(19) . . ?
C32 Ag3 Ag2 160.27(18) . . ?
C32 Ag3 Ag4 71.4(2) . . ?
C32 Ag3 Cu1 88.89(18) . . ?
C32 Ag3 Cu4 81.1(2) . . ?
Cu4 Ag3 Ag5 112.10(10) . . ?
Ag3 Ag5 Ag6 51.656(17) . . ?
Ag2 Ag5 Ag3 60.348(19) . . ?
Ag2 Ag5 Ag6 110.43(2) . . ?
Ag2 Ag5 Ag4 116.39(3) . 2_666 ?
Ag2 Ag5 Cu1 84.45(2) . . ?
Ag4 Ag5 Ag3 123.60(4) 2_666 . ?
Ag4 Ag5 Ag6 111.56(4) 2_666 . ?
Ag4 Ag5 Cu1 65.64(3) 2_666 . ?
Cu1 Ag5 Ag3 57.959(15) . . ?
Cu1 Ag5 Ag6 72.705(18) . . ?
N2 Ag5 Ag3 108.80(17) . . ?
N2 Ag5 Ag6 60.60(17) . . ?
N2 Ag5 Ag2 144.52(18) . . ?
N2 Ag5 Ag4 97.91(17) . 2_666 ?
N2 Ag5 Cu1 120.03(18) . . ?
N2 Ag5 C14 101.8(3) . . ?
N2 Ag5 Cu4 92.7(2) . 2_666 ?
C14 Ag5 Ag3 44.8(2) . . ?
C14 Ag5 Ag6 75.1(2) . . ?
C14 Ag5 Ag2 45.3(2) . . ?
C14 Ag5 Ag4 159.8(2) . 2_666 ?
C14 Ag5 Cu1 100.2(2) . . ?
C14 Ag5 Cu4 158.6(2) . 2_666 ?
C40 Ag5 Ag3 129.3(2) 2_666 . ?
C40 Ag5 Ag6 155.4(3) 2_666 . ?
C40 Ag5 Ag2 81.9(3) 2_666 . ?
C40 Ag5 Ag4 44.8(3) 2_666 2_666 ?
C40 Ag5 Cu1 87.9(3) 2_666 . ?
C40 Ag5 N2 121.1(3) 2_666 . ?
C40 Ag5 C14 124.5(4) 2_666 . ?
C40 Ag5 Cu4 57.0(3) 2_666 2_666 ?
Cu4 Ag5 Ag3 115.55(13) 2_666 . ?
Cu4 Ag5 Ag6 99.10(11) 2_666 . ?
Cu4 Ag5 Ag2 122.70(14) 2_666 . ?
Cu4 Ag5 Cu1 58.65(14) 2_666 . ?
Ag7 Ag6 Ag5 97.67(2) . . ?
Ag3 Ag6 Ag7 76.10(2) . . ?
Ag3 Ag6 Ag5 63.414(19) . . ?
N1 Ag6 Ag7 135.4(2) . . ?
N1 Ag6 Ag3 123.95(19) . . ?
N1 Ag6 Ag5 66.77(18) . . ?
C32 Ag6 Ag7 51.9(2) . . ?
C32 Ag6 Ag3 55.1(2) . . ?
C32 Ag6 Ag5 115.4(2) . . ?
C32 Ag6 N1 172.7(3) . . ?
Ag3 Ag2 Ag7 93.40(2) . 2_666 ?
Ag5 Ag2 Ag7 68.75(2) . 2_666 ?
Ag5 Ag2 Ag3 66.69(2) . . ?
N4 Ag2 Ag7 66.41(19) . 2_666 ?
N4 Ag2 Ag3 136.1(2) . . ?
N4 Ag2 Ag5 129.90(18) . . ?
C14 Ag2 Ag7 119.3(2) . 2_666 ?
C14 Ag2 Ag3 48.1(2) . . ?
C14 Ag2 Ag5 54.3(2) . . ?
C14 Ag2 N4 173.9(3) . . ?
Ag7 Ag4 Ag3 70.60(3) . . ?
Ag7 Ag4 Cu1 53.81(2) . . ?
Ag5 Ag4 Ag7 73.30(3) 2_666 . ?
Ag5 Ag4 Ag3 117.46(5) 2_666 . ?
Ag5 Ag4 Cu1 60.77(3) 2_666 . ?
Cu1 Ag4 Ag3 56.69(3) . . ?
N6 Ag4 Ag7 130.64(18) . . ?
N6 Ag4 Ag3 66.07(18) . . ?
N6 Ag4 Ag5 149.26(17) . 2_666 ?
N6 Ag4 Cu1 113.97(18) . . ?
C40 Ag4 Ag7 53.3(3) . . ?
C40 Ag4 Ag3 123.8(3) . . ?
C40 Ag4 Ag5 52.3(2) . 2_666 ?
C40 Ag4 Cu1 88.7(3) . . ?
C40 Ag4 N6 154.3(3) . . ?
Ag7 Cu1 Ag7 180.0 2_666 . ?
Ag7 Cu1 Ag3 75.783(16) . . ?
Ag7 Cu1 Ag3 75.782(16) 2_666 2_666 ?
Ag7 Cu1 Ag3 104.217(16) . 2_666 ?
Ag7 Cu1 Ag3 104.217(16) 2_666 . ?
Ag7 Cu1 Ag5 107.624(16) 2_666 2_666 ?
Ag7 Cu1 Ag5 72.375(16) 2_666 . ?
Ag7 Cu1 Ag5 107.626(16) . . ?
Ag7 Cu1 Ag5 72.375(16) . 2_666 ?
Ag7 Cu1 Ag4 120.78(3) . 2_666 ?
Ag7 Cu1 Ag4 59.22(3) 2_666 2_666 ?
Ag7 Cu1 Ag4 120.78(3) 2_666 . ?
Ag7 Cu1 Ag4 59.22(3) . . ?
Ag7 Cu1 Cu4 68.68(11) 2_666 2_666 ?
Ag7 Cu1 Cu4 111.32(11) 2_666 . ?
Ag7 Cu1 Cu4 111.32(11) . 2_666 ?
Ag7 Cu1 Cu4 68.68(11) . . ?
Ag3 Cu1 Ag3 180.0 . 2_666 ?
Ag3 Cu1 Ag5 63.968(15) 2_666 2_666 ?
Ag3 Cu1 Ag5 116.031(15) . 2_666 ?
Ag3 Cu1 Ag5 63.968(14) . . ?
Ag3 Cu1 Ag5 116.033(15) 2_666 . ?
Ag3 Cu1 Ag4 62.44(2) . . ?
Ag3 Cu1 Ag4 62.45(2) 2_666 2_666 ?
Ag3 Cu1 Ag4 117.56(2) 2_666 . ?
Ag3 Cu1 Ag4 117.55(2) . 2_666 ?
Ag5 Cu1 Ag5 180.0 2_666 . ?
Ag5 Cu1 Ag4 126.41(2) 2_666 2_666 ?
Ag5 Cu1 Ag4 126.41(2) . . ?
Ag5 Cu1 Ag4 53.59(2) 2_666 . ?
Ag5 Cu1 Ag4 53.59(2) . 2_666 ?
Ag4 Cu1 Ag4 180.0 . 2_666 ?
C1 Cu1 Ag7 119.1(2) 2_666 . ?
C1 Cu1 Ag7 119.1(2) . 2_666 ?
C1 Cu1 Ag7 60.9(2) . . ?
C1 Cu1 Ag7 60.9(2) 2_666 2_666 ?
C1 Cu1 Ag3 72.2(2) 2_666 . ?
C1 Cu1 Ag3 107.8(2) . . ?
C1 Cu1 Ag3 72.2(2) . 2_666 ?
C1 Cu1 Ag3 107.8(2) 2_666 2_666 ?
C1 Cu1 Ag5 102.7(2) 2_666 . ?
C1 Cu1 Ag5 102.7(2) . 2_666 ?
C1 Cu1 Ag5 77.3(2) . . ?
C1 Cu1 Ag5 77.3(2) 2_666 2_666 ?
C1 Cu1 Ag4 60.2(2) 2_666 . ?
C1 Cu1 Ag4 119.8(2) 2_666 2_666 ?
C1 Cu1 Ag4 119.8(2) . . ?
C1 Cu1 Ag4 60.2(2) . 2_666 ?
C1 Cu1 C1 180.0 2_666 . ?
C1 Cu1 Cu4 129.2(2) 2_666 2_666 ?
C1 Cu1 Cu4 50.8(2) 2_666 . ?
C1 Cu1 Cu4 129.2(2) . . ?
C1 Cu1 Cu4 50.8(2) . 2_666 ?
Cu4 Cu1 Ag3 116.82(14) 2_666 . ?
Cu4 Cu1 Ag3 63.17(14) . . ?
Cu4 Cu1 Ag5 126.06(14) . . ?
Cu4 Cu1 Ag5 53.93(14) 2_666 . ?
Cu4 Cu1 Cu4 180.0 . 2_666 ?
N2 N1 Ag6 115.3(5) . . ?
C10 N1 Ag6 135.0(6) . . ?
C10 N1 N2 109.4(7) . . ?
N1 N2 Ag5 116.9(5) . . ?
C12 N2 Ag5 135.9(6) . . ?
C12 N2 N1 105.6(6) . . ?
N5 N6 Ag4 117.0(4) . . ?
N5 N6 C30 108.1(6) . . ?
N5 N6 Cu4 111.7(5) . . ?
C30 N6 Ag4 134.8(6) . . ?
C30 N6 Cu4 137.6(6) . . ?
N6 N5 Ag3 114.2(4) . . ?
C28 N5 Ag3 138.5(5) . . ?
C28 N5 N6 107.3(6) . . ?
N4 N3 Ag7 115.4(5) . 2_666 ?
N4 N3 C23 108.0(7) . . ?
C23 N3 Ag7 136.6(6) . 2_666 ?
N3 N4 Ag2 117.7(5) . . ?
N3 N4 C25 108.4(7) . . ?
C25 N4 Ag2 133.7(6) . . ?
C4 C3 C2 118.0(8) . . ?
C4 C3 C8 119.1(8) . . ?
C8 C3 C2 122.9(8) . . ?
C3 C4 H4 120.2 . . ?
C3 C4 C5 119.6(9) . . ?
C5 C4 H4 120.2 . . ?
C30 C29 H29 128.3 . . ?
C28 C29 H29 128.3 . . ?
C28 C29 C30 103.5(7) . . ?
Ag3 C14 Ag5 89.5(3) . . ?
Ag2 C14 Ag3 90.4(3) . . ?
Ag2 C14 Ag5 80.4(3) . . ?
C15 C14 Ag3 108.9(6) . . ?
C15 C14 Ag5 119.6(6) . . ?
C15 C14 Ag2 151.3(7) . . ?
Cu1 C1 Ag7 78.0(2) . . ?
Cu1 C1 Cu4 87.5(4) . 2_666 ?
C2 C1 Ag7 106.8(5) . . ?
C2 C1 Cu1 174.6(6) . . ?
C2 C1 Cu4 88.0(5) . 2_666 ?
Cu4 C1 Ag7 163.6(4) 2_666 . ?
C14 C15 C16 177.0(9) . . ?
C10 C11 H11 127.9 . . ?
C12 C11 H11 127.9 . . ?
C12 C11 C10 104.2(7) . . ?
C23 C24 H24 128.1 . . ?
C25 C24 H24 128.1 . . ?
C25 C24 C23 103.9(8) . . ?
C32 C33 C34 171.0(10) . . ?
Ag3 C32 Ag7 99.1(3) . . ?
Ag6 C32 Ag7 85.5(3) . . ?
Ag6 C32 Ag3 80.0(3) . . ?
C33 C32 Ag7 102.8(6) . . ?
C33 C32 Ag3 119.5(6) . . ?
C33 C32 Ag6 156.5(7) . . ?
N1 C10 C11 109.7(8) . . ?
N1 C10 C9 122.6(8) . . ?
C11 C10 C9 127.7(8) . . ?
C3 C2 Cu4 116.6(5) . 2_666 ?
C1 C2 C3 178.9(8) . . ?
C1 C2 Cu4 62.6(5) . 2_666 ?
N6 C30 C29 110.1(7) . . ?
N6 C30 C31 120.4(8) . . ?
C29 C30 C31 129.5(8) . . ?
C3 C8 H8 120.0 . . ?
C7 C8 C3 120.1(11) . . ?
C7 C8 H8 120.0 . . ?
C4 C5 H5 120.3 . . ?
C6 C5 C4 119.5(10) . . ?
C6 C5 H5 120.3 . . ?
N5 C28 C29 111.0(8) . . ?
N5 C28 C27 120.3(7) . . ?
C29 C28 C27 128.7(8) . . ?
N3 C23 C24 109.0(8) . . ?
N3 C23 C22 120.5(8) . . ?
C24 C23 C22 130.5(8) . . ?
F18 C27 F16 106.1(8) . . ?
F18 C27 C28 113.6(7) . . ?
F16 C27 C28 111.4(8) . . ?
F17 C27 F18 106.8(9) . . ?
F17 C27 F16 105.2(8) . . ?
F17 C27 C28 113.1(8) . . ?
C17 C16 C15 120.0(8) . . ?
C17 C16 C21 118.9(9) . . ?
C21 C16 C15 121.1(9) . . ?
N2 C12 C11 111.1(8) . . ?
N2 C12 C13 119.3(7) . . ?
C11 C12 C13 129.6(8) . . ?
Ag5 C40 Ag7 96.3(3) 2_666 . ?
Ag5 C40 Cu4 70.6(3) 2_666 . ?
Ag4 C40 Ag7 84.7(4) . . ?
Ag4 C40 Ag5 82.9(4) . 2_666 ?
C41 C40 Ag7 105.8(8) . . ?
C41 C40 Ag5 120.1(9) . 2_666 ?
C41 C40 Ag4 152.4(8) . . ?
C41 C40 Cu4 164.1(8) . . ?
Cu4 C40 Ag7 83.2(4) . . ?
F12 C22 F10 107.4(8) . . ?
F12 C22 F11 105.3(7) . . ?
F12 C22 C23 112.6(9) . . ?
F10 C22 F11 103.4(9) . . ?
F10 C22 C23 114.2(7) . . ?
F11 C22 C23 113.1(8) . . ?
F5 C13 F6 107.3(9) . . ?
F5 C13 F4 104.6(9) . . ?
F5 C13 C12 113.2(8) . . ?
F6 C13 F4 104.8(10) . . ?
F6 C13 C12 114.2(8) . . ?
F4 C13 C12 112.0(8) . . ?
N4 C25 C26 121.2(9) . . ?
C24 C25 N4 110.8(9) . . ?
C24 C25 C26 127.9(9) . . ?
F2 C9 F3 107.8(8) . . ?
F2 C9 F1 108.4(9) . . ?
F2 C9 C10 110.5(9) . . ?
F3 C9 F1 106.8(9) . . ?
F3 C9 C10 113.2(8) . . ?
F1 C9 C10 110.1(8) . . ?
F8 C26 F9 106.9(12) . . ?
F8 C26 F7 103.9(10) . . ?
F8 C26 C25 112.9(11) . . ?
F9 C26 F7 104.0(12) . . ?
F9 C26 C25 115.1(10) . . ?
F7 C26 C25 113.0(11) . . ?
C16 C17 H17 120.2 . . ?
C16 C17 C18 119.5(10) . . ?
C18 C17 H17 120.2 . . ?
C20 C19 H19 119.9 . . ?
C18 C19 H19 119.9 . . ?
C18 C19 C20 120.2(10) . . ?
C16 C21 H21 119.8 . . ?
C20 C21 C16 120.5(11) . . ?
C20 C21 H21 119.8 . . ?
C19 C20 H20 119.8 . . ?
C21 C20 C19 120.3(12) . . ?
C21 C20 H20 119.8 . . ?
C40 C41 C42 173.1(12) . . ?
F15 C31 C30 113.2(8) . . ?
F14 C31 F15 105.0(7) . . ?
F14 C31 C30 111.5(9) . . ?
F13 C31 F15 106.4(9) . . ?
F13 C31 F14 107.0(8) . . ?
F13 C31 C30 113.3(7) . . ?
C5 C6 H6 119.8 . . ?
C5 C6 C7 120.5(9) . . ?
C7 C6 H6 119.8 . . ?
C17 C18 H18 119.8 . . ?
C19 C18 C17 120.4(11) . . ?
C19 C18 H18 119.8 . . ?
C8 C7 H7 119.4 . . ?
C6 C7 C8 121.2(11) . . ?
C6 C7 H7 119.4 . . ?
C34 C39 H39 120.0 . . ?
C34 C39 C38 120.0 . . ?
C38 C39 H39 120.0 . . ?
C39 C34 C33 120.0(6) . . ?
C39 C34 C35 120.0 . . ?
C35 C34 C33 120.0(6) . . ?
C34 C35 H35 120.0 . . ?
C36 C35 C34 120.0 . . ?
C36 C35 H35 120.0 . . ?
C35 C36 H36 120.0 . . ?
C35 C36 C37 120.0 . . ?
C37 C36 H36 120.0 . . ?
C36 C37 H37 120.0 . . ?
C36 C37 C38 120.0 . . ?
C38 C37 H37 120.0 . . ?
C39 C38 H38 120.0 . . ?
C37 C38 C39 120.0 . . ?
C37 C38 H38 120.0 . . ?
C45 C46 H46 120.0 . . ?
C45 C46 C47 120.0 . . ?
C47 C46 H46 120.0 . . ?
C46 C45 H45 120.0 . . ?
C46 C45 C44 120.0 . . ?
C44 C45 H45 120.0 . . ?
C45 C44 H44 120.0 . . ?
C43 C44 C45 120.0 . . ?
C43 C44 H44 120.0 . . ?
C44 C43 H43 120.0 . . ?
C44 C43 C42 120.0 . . ?
C42 C43 H43 120.0 . . ?
C43 C42 C41 117.3(8) . . ?
C47 C42 C41 122.6(8) . . ?
C47 C42 C43 120.0 . . ?
C46 C47 H47 120.0 . . ?
C42 C47 C46 120.0 . . ?
C42 C47 H47 120.0 . . ?
Ag3 Cu4 Ag7 70.19(14) . . ?
Ag5 Cu4 Ag7 72.04(15) 2_666 . ?
Ag5 Cu4 Ag3 128.0(2) 2_666 . ?
Ag5 Cu4 Cu1 67.42(14) 2_666 . ?
Cu1 Cu4 Ag7 55.23(12) . . ?
Cu1 Cu4 Ag3 61.99(14) . . ?
N6 Cu4 Ag7 120.6(3) . . ?
N6 Cu4 Ag3 69.2(3) . . ?
N6 Cu4 Ag5 162.8(4) . 2_666 ?
N6 Cu4 Cu1 128.7(3) . . ?
N6 Cu4 C1 106.4(4) . 2_666 ?
N6 Cu4 C2 85.4(3) . 2_666 ?
N6 Cu4 C40 125.2(3) . . ?
C1 Cu4 Ag7 96.6(3) 2_666 . ?
C1 Cu4 Ag3 68.4(3) 2_666 . ?
C1 Cu4 Ag5 82.1(3) 2_666 2_666 ?
C1 Cu4 Cu1 41.6(2) 2_666 . ?
C1 Cu4 C2 29.4(3) 2_666 2_666 ?
C1 Cu4 C40 126.9(4) 2_666 . ?
C2 Cu4 Ag7 125.6(3) 2_666 . ?
C2 Cu4 Ag3 78.4(3) 2_666 . ?
C2 Cu4 Ag5 96.4(2) 2_666 2_666 ?
C2 Cu4 Cu1 71.0(2) 2_666 . ?
C40 Cu4 Ag7 48.6(2) . . ?
C40 Cu4 Ag3 116.4(3) . . ?
C40 Cu4 Ag5 52.4(2) . 2_666 ?
C40 Cu4 Cu1 91.0(3) . . ?
C40 Cu4 C2 148.6(4) . 2_666 ?

loop_
_geom_bond_atom_site_label_1
_geom_bond_atom_site_label_2
_geom_bond_distance
_geom_bond_site_symmetry_2
_geom_bond_publ_flag
Ag7 Ag6 3.0167(9) . ?
Ag7 Ag2 3.3036(9) 2_666 ?
Ag7 Ag4 2.9978(13) . ?
Ag7 Cu1 2.8162(5) . ?
Ag7 N3 2.310(6) 2_666 ?
Ag7 C1 2.515(7) . ?
Ag7 C32 2.380(8) . ?
Ag7 C40 2.414(9) . ?
Ag7 Cu4 3.194(6) . ?
Ag3 Ag5 3.2568(8) . ?
Ag3 Ag6 2.8563(8) . ?
Ag3 Ag2 3.0818(8) . ?
Ag3 Ag4 3.2593(15) . ?
Ag3 Cu1 3.0723(6) . ?
Ag3 N5 2.281(6) . ?
Ag3 C14 2.294(8) . ?
Ag3 C32 2.379(8) . ?
Ag3 Cu4 3.106(7) . ?
Ag5 Ag6 3.2987(8) . ?
Ag5 Ag2 2.8306(8) . ?
Ag5 Ag4 2.8369(14) 2_666 ?
Ag5 Cu1 3.0762(6) . ?
Ag5 N2 2.266(6) . ?
Ag5 C14 2.332(7) . ?
Ag5 C40 2.262(8) 2_666 ?
Ag5 Cu4 2.693(7) 2_666 ?
Ag6 N1 2.089(7) . ?
Ag6 C32 2.049(8) . ?
Ag2 N4 2.083(7) . ?
Ag2 C14 2.041(8) . ?
Ag4 Cu1 3.2113(15) . ?
Ag4 N6 2.132(6) . ?
Ag4 C40 2.014(12) . ?
Cu1 C1 1.892(8) . ?
Cu1 C1 1.892(8) 2_666 ?
Cu1 Cu4 2.845(6) . ?
Cu1 Cu4 2.845(6) 2_666 ?
F18 C27 1.326(10) . ?
F12 C22 1.333(9) . ?
F10 C22 1.338(11) . ?
F11 C22 1.354(11) . ?
N1 N2 1.367(9) . ?
N1 C10 1.342(10) . ?
N2 C12 1.367(10) . ?
F15 C31 1.342(11) . ?
F16 C27 1.330(10) . ?
F2 C9 1.330(11) . ?
N6 N5 1.346(9) . ?
N6 C30 1.348(9) . ?
N6 Cu4 2.155(9) . ?
F14 C31 1.333(11) . ?
N5 C28 1.343(10) . ?
F3 C9 1.330(13) . ?
N3 N4 1.331(10) . ?
N3 C23 1.362(10) . ?
N4 C25 1.361(11) . ?
F13 C31 1.312(11) . ?
F5 C13 1.289(10) . ?
F6 C13 1.293(12) . ?
C3 C4 1.380(12) . ?
C3 C2 1.448(10) . ?
C3 C8 1.388(13) . ?
F1 C9 1.339(11) . ?
F8 C26 1.301(13) . ?
F17 C27 1.315(11) . ?
C4 H4 0.9300 . ?
C4 C5 1.421(11) . ?
C29 H29 0.9300 . ?
C29 C30 1.378(13) . ?
C29 C28 1.377(12) . ?
C14 C15 1.219(11) . ?
C1 C2 1.220(11) . ?
C1 Cu4 2.208(9) 2_666 ?
C15 C16 1.442(12) . ?
C11 H11 0.9300 . ?
C11 C10 1.388(13) . ?
C11 C12 1.378(12) . ?
F9 C26 1.327(16) . ?
C24 H24 0.9300 . ?
C24 C23 1.416(13) . ?
C24 C25 1.353(14) . ?
C33 C32 1.200(11) . ?
C33 C34 1.439(9) . ?
F4 C13 1.298(13) . ?
F7 C26 1.328(14) . ?
C10 C9 1.493(13) . ?
C2 Cu4 2.485(9) 2_666 ?
C30 C31 1.475(12) . ?
C8 H8 0.9300 . ?
C8 C7 1.368(15) . ?
C5 H5 0.9300 . ?
C5 C6 1.355(16) . ?
C28 C27 1.475(13) . ?
C23 C22 1.454(14) . ?
C16 C17 1.355(14) . ?
C16 C21 1.414(13) . ?
C12 C13 1.473(12) . ?
C40 C41 1.205(16) . ?
C40 Cu4 2.396(14) . ?
C25 C26 1.456(16) . ?
C17 H17 0.9300 . ?
C17 C18 1.401(15) . ?
C19 H19 0.9300 . ?
C19 C20 1.366(18) . ?
C19 C18 1.358(17) . ?
C21 H21 0.9300 . ?
C21 C20 1.351(16) . ?
C20 H20 0.9300 . ?
C41 C42 1.478(15) . ?
C6 H6 0.9300 . ?
C6 C7 1.362(17) . ?
C18 H18 0.9300 . ?
C7 H7 0.9300 . ?
C39 H39 0.9300 . ?
C39 C34 1.3900 . ?
C39 C38 1.3900 . ?
C34 C35 1.3900 . ?
C35 H35 0.9300 . ?
C35 C36 1.3900 . ?
C36 H36 0.9300 . ?
C36 C37 1.3900 . ?
C37 H37 0.9300 . ?
C37 C38 1.3900 . ?
C38 H38 0.9300 . ?
C46 H46 0.9300 . ?
C46 C45 1.3900 . ?
C46 C47 1.3900 . ?
C45 H45 0.9300 . ?
C45 C44 1.3900 . ?
C44 H44 0.9300 . ?
C44 C43 1.3900 . ?
C43 H43 0.9300 . ?
C43 C42 1.3900 . ?
C42 C47 1.3900 . ?
C47 H47 0.9300 . ?

loop_
_platon_squeeze_void_nr
_platon_squeeze_void_average_x
_platon_squeeze_void_average_y
_platon_squeeze_void_average_z
_platon_squeeze_void_volume
_platon_squeeze_void_count_electrons
_platon_squeeze_void_content
1 0.000 0.000 0.000 500 129 ' '
